data_7026965
loop_
_publ_author_name
'Hill, Michael S.'
'MacDougall, Dugald J.'
'Mahon, Mary F.'

_publ_section_title
;
 Magnesium hydride-promoted dearomatisation of pyridine.
;
_journal_issue 46
_journal_name_full 'Dalton transactions (Cambridge, England : 2003)'
_journal_page_first 11129
_journal_page_last 11131
_journal_paper_doi 10.1039/c0dt01246g
_journal_volume 39
_journal_year 2010
_chemical_formula_sum 'C38 H55 Mg N3'
_chemical_formula_weight 578.16
_chemical_name_systematic
;
?
;
_space_group_IT_number 14
_symmetry_cell_setting monoclinic
_symmetry_space_group_name_Hall '-P 2ybc'
_symmetry_space_group_name_H-M 'P 1 21/c 1'
_atom_sites_solution_hydrogens geom
_atom_sites_solution_primary direct
_atom_sites_solution_secondary difmap
_audit_creation_method SHELXL-97
_cell_angle_alpha 90.00
_cell_angle_beta 90.308(2)
_cell_angle_gamma 90.00
_cell_formula_units_Z 4
_cell_length_a 12.7380(4)
_cell_length_b 12.9120(5)
_cell_length_c 22.1870(7)
_cell_measurement_reflns_used 159651
_cell_measurement_temperature 150(2)
_cell_measurement_theta_max 27.485
_cell_measurement_theta_min 2.910
_cell_volume 3649.1(2)
_computing_cell_refinement 'HKL Scalepack (Otwinowski & Minor 1997)'
_computing_data_collection 'Collect (Bruker AXS BV 1997-2004)'
_computing_data_reduction 'Denzo & Scalepack (Otwinowski, Minor 1997)'
_computing_molecular_graphics 'ORTEX (P.McArdle 1995)'
_computing_publication_material 'SHELXL-97/2 (Sheldrick 1997)'
_computing_structure_refinement 'SHELXL-97/2 (Sheldrick 1997)'
_computing_structure_solution 'SHELXS-97 (Sheldrick 1990)'
_diffrn_ambient_temperature 150(2)
_diffrn_measured_fraction_theta_full 0.989
_diffrn_measured_fraction_theta_max 0.989
_diffrn_measurement_device_type '95mm CCD camera on \k-goniostat'
_diffrn_measurement_method CCD
_diffrn_radiation_monochromator 'horizonally mounted graphite crystal'
_diffrn_radiation_source 'fine-focus sealed tube'
_diffrn_radiation_type MoK\a
_diffrn_radiation_wavelength 0.71073
_diffrn_reflns_av_R_equivalents 0.1170
_diffrn_reflns_av_sigmaI/netI 0.0689
_diffrn_reflns_limit_h_max 16
_diffrn_reflns_limit_h_min -16
_diffrn_reflns_limit_k_max 16
_diffrn_reflns_limit_k_min -16
_diffrn_reflns_limit_l_max 28
_diffrn_reflns_limit_l_min -28
_diffrn_reflns_number 50456
_diffrn_reflns_theta_full 27.47
_diffrn_reflns_theta_max 27.47
_diffrn_reflns_theta_min 3.56
_exptl_absorpt_coefficient_mu 0.076
_exptl_absorpt_correction_T_max 0.996
_exptl_absorpt_correction_T_min 0.510
_exptl_absorpt_correction_type multi-scan
_exptl_absorpt_process_details
;
multi-scan from symmetry-related measurements
Sortav (Blessing 1995)
;
_exptl_crystal_density_diffrn 1.052
_exptl_crystal_density_method 'not measured'
_exptl_crystal_description block
_exptl_crystal_F_000 1264
_exptl_crystal_size_max 0.40
_exptl_crystal_size_mid 0.40
_exptl_crystal_size_min 0.20
_refine_diff_density_max 0.456
_refine_diff_density_min -0.332
_refine_diff_density_rms 0.080
_refine_ls_extinction_coef 0.021(3)
_refine_ls_extinction_expression Fc^*^=kFc[1+0.001xFc^2^\l^3^/sin(2\q)]^-1/4^
_refine_ls_extinction_method SHELXL
_refine_ls_goodness_of_fit_ref 1.105
_refine_ls_hydrogen_treatment constr
_refine_ls_matrix_type full
_refine_ls_number_parameters 380
_refine_ls_number_reflns 8271
_refine_ls_number_restraints 0
_refine_ls_restrained_S_all 1.105
_refine_ls_R_factor_all 0.1312
_refine_ls_R_factor_gt 0.0801
_refine_ls_shift/su_max 0.000
_refine_ls_shift/su_mean 0.000
_refine_ls_structure_factor_coef Fsqd
_refine_ls_weighting_details 'calc w=1/[\s^2^(Fo^2^)+(0.1061P)^2^+2.2078P] where P=(Fo^2^+2Fc^2^)/3'
_refine_ls_weighting_scheme calc
_refine_ls_wR_factor_gt 0.2098
_refine_ls_wR_factor_ref 0.2424
_reflns_number_gt 5146
_reflns_number_total 8271
_reflns_threshold_expression >2sigma(I)
_cod_data_source_file c0dt01246g.txt
_cod_data_source_block h10msh7
_cod_depositor_comments
;
The following automatic conversions were performed:

'_symmetry_cell_setting' value 'Monoclinic' changed to 'monoclinic'
according to /home/saulius/struct/CIF-dictionaries/cif_core.dic
dictionary named 'cif_core.dic' version 2.4.2 from 2011-04-26.

Automatic conversion script
Id: cif_fix_values 1891 2012-01-12 08:04:46Z andrius 
;
_cod_original_sg_symbol_H-M P21/c
_cod_database_code 7026965

loop_
_symmetry_equiv_pos_as_xyz
'x, y, z'
'-x, y+1/2, -z+1/2'
'-x, -y, -z'
'x, -y-1/2, z-1/2'

loop_
_atom_site_label
_atom_site_type_symbol
_atom_site_fract_x
_atom_site_fract_y
_atom_site_fract_z
_atom_site_U_iso_or_equiv
_atom_site_adp_type
_atom_site_occupancy
_atom_site_symmetry_multiplicity
_atom_site_calc_flag
_atom_site_refinement_flags
C1 C 0.4061(3) 0.3446(3) 0.50972(13) 0.0580(9) Uani 1 1 d .
H1A H 0.4487 0.3953 0.4879 0.087 Uiso 1 1 calc R
H1B H 0.4519 0.3011 0.5347 0.087 Uiso 1 1 calc R
H1C H 0.3558 0.3809 0.5355 0.087 Uiso 1 1 calc R
C2 C 0.3472(2) 0.2773(2) 0.46496(11) 0.0405(7) Uani 1 1 d .
C3 C 0.2823(2) 0.2007(2) 0.48954(11) 0.0386(6) Uani 1 1 d .
H3 H 0.2934 0.1873 0.5312 0.046 Uiso 1 1 calc R
C4 C 0.2032(2) 0.1405(2) 0.46202(11) 0.0352(6) Uani 1 1 d .
C5 C 0.1287(2) 0.0868(3) 0.50481(12) 0.0496(8) Uani 1 1 d .
H5A H 0.0768 0.0472 0.4816 0.074 Uiso 1 1 calc R
H5B H 0.0928 0.1387 0.5295 0.074 Uiso 1 1 calc R
H5C H 0.1684 0.0397 0.5310 0.074 Uiso 1 1 calc R
C6 C 0.4071(2) 0.3884(2) 0.38689(12) 0.0461(7) Uani 1 1 d .
C7 C 0.5151(3) 0.3912(3) 0.37626(13) 0.0575(9) Uani 1 1 d .
C8 C 0.5596(3) 0.4866(4) 0.35947(14) 0.0705(12) Uani 1 1 d .
H8 H 0.6331 0.4905 0.3528 0.085 Uiso 1 1 calc R
C9 C 0.4996(4) 0.5741(3) 0.35244(15) 0.0736(12) Uani 1 1 d .
H9 H 0.5318 0.6380 0.3421 0.088 Uiso 1 1 calc R
C10 C 0.3942(4) 0.5691(3) 0.36033(16) 0.0693(10) Uani 1 1 d .
H10 H 0.3529 0.6296 0.3543 0.083 Uiso 1 1 calc R
C11 C 0.3449(3) 0.4762(2) 0.37723(14) 0.0558(8) Uani 1 1 d .
C12 C 0.5818(3) 0.2955(4) 0.38101(17) 0.0733(12) Uani 1 1 d .
H12 H 0.5369 0.2392 0.3979 0.088 Uiso 1 1 calc R
C13 C 0.6199(3) 0.2595(4) 0.3189(2) 0.0919(14) Uani 1 1 d .
H13A H 0.6632 0.1972 0.3236 0.138 Uiso 1 1 calc R
H13B H 0.6616 0.3145 0.3002 0.138 Uiso 1 1 calc R
H13C H 0.5591 0.2437 0.2932 0.138 Uiso 1 1 calc R
C14 C 0.6772(3) 0.3089(5) 0.4239(2) 0.121(2) Uani 1 1 d .
H14A H 0.7175 0.2443 0.4252 0.182 Uiso 1 1 calc R
H14B H 0.6524 0.3258 0.4645 0.182 Uiso 1 1 calc R
H14C H 0.7220 0.3650 0.4091 0.182 Uiso 1 1 calc R
C15 C 0.2272(3) 0.4735(3) 0.3841(2) 0.0702(10) Uani 1 1 d .
H15 H 0.2058 0.3990 0.3845 0.084 Uiso 1 1 calc R
C16 C 0.1696(4) 0.5250(4) 0.3311(2) 0.0889(13) Uani 1 1 d .
H16A H 0.0937 0.5209 0.3376 0.133 Uiso 1 1 calc R
H16B H 0.1875 0.4892 0.2936 0.133 Uiso 1 1 calc R
H16C H 0.1908 0.5978 0.3283 0.133 Uiso 1 1 calc R
C17 C 0.1906(4) 0.5212(3) 0.4436(2) 0.0896(14) Uani 1 1 d .
H17A H 0.2272 0.4877 0.4772 0.134 Uiso 1 1 calc R
H17B H 0.1147 0.5110 0.4478 0.134 Uiso 1 1 calc R
H17C H 0.2063 0.5955 0.4437 0.134 Uiso 1 1 calc R
C18 C 0.1014(2) 0.0786(2) 0.37882(11) 0.0385(6) Uani 1 1 d .
C19 C 0.0152(2) 0.1371(3) 0.35711(12) 0.0457(7) Uani 1 1 d .
C20 C -0.0707(3) 0.0836(3) 0.33359(14) 0.0584(9) Uani 1 1 d .
H20 H -0.1299 0.1216 0.3197 0.070 Uiso 1 1 calc R
C21 C -0.0721(3) -0.0232(3) 0.32990(15) 0.0636(10) Uani 1 1 d .
H21 H -0.1322 -0.0580 0.3145 0.076 Uiso 1 1 calc R
C22 C 0.0137(3) -0.0786(3) 0.34866(14) 0.0578(9) Uani 1 1 d .
H22 H 0.0134 -0.1518 0.3448 0.069 Uiso 1 1 calc R
C23 C 0.1023(3) -0.0295(2) 0.37355(12) 0.0480(7) Uani 1 1 d .
C24 C 0.0171(2) 0.2537(2) 0.35878(14) 0.0497(7) Uani 1 1 d .
H24 H 0.0916 0.2753 0.3521 0.060 Uiso 1 1 calc R
C25 C -0.0486(3) 0.3046(3) 0.30920(18) 0.0718(11) Uani 1 1 d .
H25A H -0.0435 0.3801 0.3127 0.108 Uiso 1 1 calc R
H25B H -0.1221 0.2834 0.3133 0.108 Uiso 1 1 calc R
H25C H -0.0225 0.2829 0.2697 0.108 Uiso 1 1 calc R
C26 C -0.0153(3) 0.2969(3) 0.42051(16) 0.0661(10) Uani 1 1 d .
H26A H -0.0125 0.3728 0.4195 0.099 Uiso 1 1 calc R
H26B H 0.0329 0.2711 0.4516 0.099 Uiso 1 1 calc R
H26C H -0.0869 0.2745 0.4297 0.099 Uiso 1 1 calc R
C27 C 0.1970(3) -0.0930(2) 0.39031(15) 0.0561(8) Uani 1 1 d .
H27 H 0.2493 -0.0460 0.4100 0.067 Uiso 1 1 calc R
C28 C 0.2480(4) -0.1394(3) 0.33346(18) 0.0759(11) Uani 1 1 d .
H28A H 0.3097 -0.1802 0.3451 0.114 Uiso 1 1 calc R
H28B H 0.2695 -0.0833 0.3065 0.114 Uiso 1 1 calc R
H28C H 0.1973 -0.1841 0.3127 0.114 Uiso 1 1 calc R
C29 C 0.1711(4) -0.1796(3) 0.4346(2) 0.0835(13) Uani 1 1 d .
H29A H 0.2351 -0.2184 0.4443 0.125 Uiso 1 1 calc R
H29B H 0.1193 -0.2265 0.4164 0.125 Uiso 1 1 calc R
H29C H 0.1422 -0.1497 0.4716 0.125 Uiso 1 1 calc R
C30 C 0.2768(2) 0.2256(2) 0.25183(11) 0.0381(6) Uani 1 1 d .
H30A H 0.2478 0.2967 0.2506 0.046 Uiso 1 1 calc R
H30B H 0.3461 0.2279 0.2319 0.046 Uiso 1 1 calc R
C31 C 0.2053(2) 0.1571(2) 0.21347(11) 0.0410(7) Uani 1 1 d .
H31A H 0.2314 0.0850 0.2160 0.049 Uiso 1 1 calc R
H31B H 0.1342 0.1582 0.2313 0.049 Uiso 1 1 calc R
C32 C 0.1957(2) 0.1865(2) 0.14739(12) 0.0434(7) Uani 1 1 d .
H32A H 0.2664 0.1833 0.1291 0.052 Uiso 1 1 calc R
H32B H 0.1713 0.2592 0.1448 0.052 Uiso 1 1 calc R
C33 C 0.1218(3) 0.1194(3) 0.11015(16) 0.0707(10) Uani 1 1 d .
H33A H 0.1203 0.1445 0.0685 0.106 Uiso 1 1 calc R
H33B H 0.0510 0.1229 0.1271 0.106 Uiso 1 1 calc R
H33C H 0.1465 0.0475 0.1109 0.106 Uiso 1 1 calc R
C34 C 0.4650(3) 0.0278(3) 0.30017(13) 0.0520(8) Uani 1 1 d .
H34 H 0.4384 0.0512 0.2625 0.062 Uiso 1 1 calc R
C35 C 0.5436(3) -0.0434(3) 0.29969(15) 0.0642(10) Uani 1 1 d .
H35 H 0.5710 -0.0684 0.2627 0.077 Uiso 1 1 calc R
C36 C 0.5827(3) -0.0783(3) 0.35400(16) 0.0737(11) Uani 1 1 d .
H36 H 0.6376 -0.1280 0.3554 0.088 Uiso 1 1 calc R
C37 C 0.5403(3) -0.0397(4) 0.40607(16) 0.0838(14) Uani 1 1 d .
H37 H 0.5651 -0.0629 0.4442 0.101 Uiso 1 1 calc R
C38 C 0.4618(3) 0.0325(3) 0.40247(13) 0.0649(10) Uani 1 1 d .
H38 H 0.4339 0.0592 0.4389 0.078 Uiso 1 1 calc R
N1 N 0.35715(17) 0.29402(18) 0.40574(9) 0.0382(5) Uani 1 1 d .
N2 N 0.19087(16) 0.13305(17) 0.40256(9) 0.0345(5) Uani 1 1 d .
N3 N 0.4225(2) 0.0672(2) 0.35029(10) 0.0470(6) Uani 1 1 d .
Mg1 Mg 0.30301(7) 0.18694(7) 0.34401(4) 0.0334(3) Uani 1 1 d .

loop_
_atom_site_aniso_label
_atom_site_aniso_U_11
_atom_site_aniso_U_22
_atom_site_aniso_U_33
_atom_site_aniso_U_23
_atom_site_aniso_U_13
_atom_site_aniso_U_12
C1 0.067(2) 0.081(2) 0.0257(14) -0.0088(14) -0.0031(13) -0.0231(18)
C2 0.0426(15) 0.0549(17) 0.0241(12) -0.0059(11) -0.0012(11) -0.0027(13)
C3 0.0458(15) 0.0509(16) 0.0191(12) -0.0007(11) -0.0004(10) 0.0028(13)
C4 0.0424(14) 0.0389(14) 0.0244(12) 0.0028(10) 0.0031(10) 0.0038(12)
C5 0.0618(19) 0.0581(19) 0.0290(14) 0.0033(13) 0.0054(13) -0.0107(15)
C6 0.0567(18) 0.0582(19) 0.0234(13) -0.0059(12) -0.0021(12) -0.0182(15)
C7 0.0545(19) 0.092(3) 0.0259(14) 0.0040(15) -0.0063(13) -0.0261(19)
C8 0.068(2) 0.115(3) 0.0280(16) -0.0019(18) -0.0009(14) -0.050(2)
C9 0.110(3) 0.077(3) 0.0340(17) -0.0018(17) -0.0028(19) -0.047(3)
C10 0.103(3) 0.055(2) 0.050(2) -0.0080(16) 0.0013(19) -0.026(2)
C11 0.076(2) 0.0463(18) 0.0448(17) -0.0078(14) 0.0029(15) -0.0162(17)
C12 0.0427(18) 0.121(4) 0.057(2) 0.016(2) -0.0023(15) -0.015(2)
C13 0.068(2) 0.122(4) 0.086(3) 0.009(3) 0.017(2) 0.002(3)
C14 0.060(3) 0.216(7) 0.089(3) 0.027(4) -0.022(2) -0.006(3)
C15 0.077(2) 0.0383(18) 0.095(3) -0.0087(18) 0.006(2) -0.0011(17)
C16 0.094(3) 0.080(3) 0.093(3) -0.019(2) -0.014(3) 0.012(2)
C17 0.108(3) 0.080(3) 0.081(3) 0.013(2) 0.025(3) 0.020(3)
C18 0.0451(15) 0.0464(16) 0.0240(12) 0.0013(11) 0.0027(11) -0.0080(13)
C19 0.0439(16) 0.0597(19) 0.0335(14) 0.0069(13) -0.0008(12) -0.0087(14)
C20 0.0485(18) 0.083(3) 0.0441(17) 0.0147(16) -0.0093(14) -0.0142(17)
C21 0.067(2) 0.081(3) 0.0427(18) 0.0032(17) -0.0087(16) -0.036(2)
C22 0.083(2) 0.0531(19) 0.0369(16) -0.0005(14) 0.0016(16) -0.0262(18)
C23 0.067(2) 0.0492(18) 0.0280(14) 0.0036(12) 0.0027(13) -0.0127(15)
C24 0.0408(15) 0.0553(19) 0.0529(18) 0.0128(15) -0.0029(13) 0.0012(14)
C25 0.069(2) 0.079(3) 0.067(2) 0.027(2) -0.0069(19) 0.007(2)
C26 0.069(2) 0.068(2) 0.061(2) 0.0026(17) -0.0028(17) 0.0138(18)
C27 0.079(2) 0.0394(17) 0.0502(18) -0.0001(14) -0.0004(16) -0.0032(16)
C28 0.099(3) 0.055(2) 0.073(3) -0.0148(19) 0.010(2) 0.002(2)
C29 0.122(4) 0.053(2) 0.076(3) 0.0220(19) -0.006(2) -0.002(2)
C30 0.0456(15) 0.0431(15) 0.0254(12) 0.0025(11) -0.0004(11) 0.0005(12)
C31 0.0471(16) 0.0491(16) 0.0268(13) 0.0013(11) 0.0020(11) -0.0016(13)
C32 0.0505(16) 0.0530(17) 0.0265(13) 0.0003(12) -0.0039(11) 0.0022(14)
C33 0.078(2) 0.089(3) 0.0454(19) -0.0047(18) -0.0158(17) -0.017(2)
C34 0.0636(19) 0.063(2) 0.0289(14) -0.0023(13) -0.0011(13) 0.0162(16)
C35 0.073(2) 0.080(2) 0.0402(17) -0.0083(16) 0.0060(16) 0.026(2)
C36 0.080(3) 0.092(3) 0.049(2) -0.0043(19) -0.0055(17) 0.046(2)
C37 0.103(3) 0.109(3) 0.0387(18) -0.0005(19) -0.0085(19) 0.059(3)
C38 0.083(2) 0.087(3) 0.0246(14) -0.0017(15) -0.0021(14) 0.036(2)
N1 0.0423(12) 0.0484(14) 0.0238(10) -0.0025(9) -0.0008(9) -0.0064(10)
N2 0.0407(12) 0.0393(12) 0.0236(10) 0.0009(9) -0.0009(9) -0.0006(10)
N3 0.0555(14) 0.0581(15) 0.0273(11) -0.0015(10) -0.0007(10) 0.0163(12)
Mg1 0.0396(5) 0.0404(5) 0.0203(4) -0.0006(3) -0.0014(3) 0.0016(4)

loop_
_atom_type_symbol
_atom_type_description
_atom_type_scat_dispersion_real
_atom_type_scat_dispersion_imag
_atom_type_scat_source
C C 0.0033 0.0016 'International Tables Vol C Tables 4.2.6.8 and 6.1.1.4'
H H 0.0000 0.0000 'International Tables Vol C Tables 4.2.6.8 and 6.1.1.4'
N N 0.0061 0.0033 'International Tables Vol C Tables 4.2.6.8 and 6.1.1.4'
Mg Mg 0.0486 0.0363 'International Tables Vol C Tables 4.2.6.8 and 6.1.1.4'

loop_
_geom_angle_atom_site_label_1
_geom_angle_atom_site_label_2
_geom_angle_atom_site_label_3
_geom_angle
C2 C1 H1A 109.5
C2 C1 H1B 109.5
H1A C1 H1B 109.5
C2 C1 H1C 109.5
H1A C1 H1C 109.5
H1B C1 H1C 109.5
N1 C2 C3 123.7(2)
N1 C2 C1 120.1(3)
C3 C2 C1 116.1(2)
C2 C3 C4 130.0(2)
C2 C3 H3 115.0
C4 C3 H3 115.0
N2 C4 C3 123.3(2)
N2 C4 C5 121.1(2)
C3 C4 C5 115.5(2)
C4 C5 H5A 109.5
C4 C5 H5B 109.5
H5A C5 H5B 109.5
C4 C5 H5C 109.5
H5A C5 H5C 109.5
H5B C5 H5C 109.5
C7 C6 C11 120.7(3)
C7 C6 N1 120.6(3)
C11 C6 N1 118.7(3)
C6 C7 C8 117.8(4)
C6 C7 C12 121.6(3)
C8 C7 C12 120.6(3)
C9 C8 C7 121.7(4)
C9 C8 H8 119.2
C7 C8 H8 119.2
C10 C9 C8 119.9(4)
C10 C9 H9 120.1
C8 C9 H9 120.1
C9 C10 C11 121.2(4)
C9 C10 H10 119.4
C11 C10 H10 119.4
C6 C11 C10 118.6(3)
C6 C11 C15 121.9(3)
C10 C11 C15 119.5(3)
C7 C12 C13 111.5(3)
C7 C12 C14 113.2(4)
C13 C12 C14 109.6(4)
C7 C12 H12 107.4
C13 C12 H12 107.4
C14 C12 H12 107.4
C12 C13 H13A 109.5
C12 C13 H13B 109.5
H13A C13 H13B 109.5
C12 C13 H13C 109.5
H13A C13 H13C 109.5
H13B C13 H13C 109.5
C12 C14 H14A 109.5
C12 C14 H14B 109.5
H14A C14 H14B 109.5
C12 C14 H14C 109.5
H14A C14 H14C 109.5
H14B C14 H14C 109.5
C11 C15 C17 112.7(3)
C11 C15 C16 112.7(4)
C17 C15 C16 109.8(3)
C11 C15 H15 107.1
C17 C15 H15 107.1
C16 C15 H15 107.1
C15 C16 H16A 109.5
C15 C16 H16B 109.5
H16A C16 H16B 109.5
C15 C16 H16C 109.5
H16A C16 H16C 109.5
H16B C16 H16C 109.5
C15 C17 H17A 109.5
C15 C17 H17B 109.5
H17A C17 H17B 109.5
C15 C17 H17C 109.5
H17A C17 H17C 109.5
H17B C17 H17C 109.5
C23 C18 C19 120.7(3)
C23 C18 N2 120.8(3)
C19 C18 N2 118.4(2)
C20 C19 C18 118.0(3)
C20 C19 C24 121.2(3)
C18 C19 C24 120.9(3)
C21 C20 C19 121.8(3)
C21 C20 H20 119.1
C19 C20 H20 119.1
C22 C21 C20 119.5(3)
C22 C21 H21 120.3
C20 C21 H21 120.3
C21 C22 C23 121.5(3)
C21 C22 H22 119.2
C23 C22 H22 119.2
C18 C23 C22 118.4(3)
C18 C23 C27 122.0(3)
C22 C23 C27 119.5(3)
C19 C24 C25 113.8(3)
C19 C24 C26 112.4(3)
C25 C24 C26 109.7(3)
C19 C24 H24 106.9
C25 C24 H24 106.9
C26 C24 H24 106.9
C24 C25 H25A 109.5
C24 C25 H25B 109.5
H25A C25 H25B 109.5
C24 C25 H25C 109.5
H25A C25 H25C 109.5
H25B C25 H25C 109.5
C24 C26 H26A 109.5
C24 C26 H26B 109.5
H26A C26 H26B 109.5
C24 C26 H26C 109.5
H26A C26 H26C 109.5
H26B C26 H26C 109.5
C23 C27 C29 112.5(3)
C23 C27 C28 110.5(3)
C29 C27 C28 109.6(3)
C23 C27 H27 108.0
C29 C27 H27 108.0
C28 C27 H27 108.0
C27 C28 H28A 109.5
C27 C28 H28B 109.5
H28A C28 H28B 109.5
C27 C28 H28C 109.5
H28A C28 H28C 109.5
H28B C28 H28C 109.5
C27 C29 H29A 109.5
C27 C29 H29B 109.5
H29A C29 H29B 109.5
C27 C29 H29C 109.5
H29A C29 H29C 109.5
H29B C29 H29C 109.5
C31 C30 Mg1 119.36(18)
C31 C30 H30A 107.5
Mg1 C30 H30A 107.5
C31 C30 H30B 107.5
Mg1 C30 H30B 107.5
H30A C30 H30B 107.0
C32 C31 C30 116.0(2)
C32 C31 H31A 108.3
C30 C31 H31A 108.3
C32 C31 H31B 108.3
C30 C31 H31B 108.3
H31A C31 H31B 107.4
C31 C32 C33 115.4(3)
C31 C32 H32A 108.4
C33 C32 H32A 108.4
C31 C32 H32B 108.4
C33 C32 H32B 108.4
H32A C32 H32B 107.5
C32 C33 H33A 109.5
C32 C33 H33B 109.5
H33A C33 H33B 109.5
C32 C33 H33C 109.5
H33A C33 H33C 109.5
H33B C33 H33C 109.5
N3 C34 C35 124.3(3)
N3 C34 H34 117.8
C35 C34 H34 117.8
C34 C35 C36 118.5(3)
C34 C35 H35 120.7
C36 C35 H35 120.7
C37 C36 C35 118.4(3)
C37 C36 H36 120.8
C35 C36 H36 120.8
C38 C37 C36 119.3(3)
C38 C37 H37 120.4
C36 C37 H37 120.4
N3 C38 C37 123.3(3)
N3 C38 H38 118.4
C37 C38 H38 118.4
C2 N1 C6 117.8(2)
C2 N1 Mg1 120.70(19)
C6 N1 Mg1 121.46(16)
C4 N2 C18 119.2(2)
C4 N2 Mg1 121.50(18)
C18 N2 Mg1 119.10(15)
C38 N3 C34 116.2(3)
C38 N3 Mg1 123.6(2)
C34 N3 Mg1 120.16(19)
N2 Mg1 N1 92.19(9)
N2 Mg1 C30 125.43(10)
N1 Mg1 C30 122.07(11)
N2 Mg1 N3 101.96(10)
N1 Mg1 N3 101.70(10)
C30 Mg1 N3 109.53(10)

loop_
_geom_bond_atom_site_label_1
_geom_bond_atom_site_label_2
_geom_bond_distance
C1 C2 1.515(4)
C1 H1A 0.9800
C1 H1B 0.9800
C1 H1C 0.9800
C2 N1 1.338(3)
C2 C3 1.401(4)
C3 C4 1.409(4)
C3 H3 0.9500
C4 N2 1.331(3)
C4 C5 1.514(4)
C5 H5A 0.9800
C5 H5B 0.9800
C5 H5C 0.9800
C6 C7 1.397(4)
C6 C11 1.400(5)
C6 N1 1.438(4)
C7 C8 1.407(5)
C7 C12 1.503(6)
C8 C9 1.373(6)
C8 H8 0.9500
C9 C10 1.356(6)
C9 H9 0.9500
C10 C11 1.406(5)
C10 H10 0.9500
C11 C15 1.507(5)
C12 C13 1.536(6)
C12 C14 1.549(5)
C12 H12 1.0000
C13 H13A 0.9800
C13 H13B 0.9800
C13 H13C 0.9800
C14 H14A 0.9800
C14 H14B 0.9800
C14 H14C 0.9800
C15 C17 1.532(6)
C15 C16 1.533(6)
C15 H15 1.0000
C16 H16A 0.9800
C16 H16B 0.9800
C16 H16C 0.9800
C17 H17A 0.9800
C17 H17B 0.9800
C17 H17C 0.9800
C18 C23 1.400(4)
C18 C19 1.415(4)
C18 N2 1.437(3)
C19 C20 1.393(4)
C19 C24 1.506(5)
C20 C21 1.382(5)
C20 H20 0.9500
C21 C22 1.369(5)
C21 H21 0.9500
C22 C23 1.404(4)
C22 H22 0.9500
C23 C27 1.504(5)
C24 C25 1.528(4)
C24 C26 1.537(5)
C24 H24 1.0000
C25 H25A 0.9800
C25 H25B 0.9800
C25 H25C 0.9800
C26 H26A 0.9800
C26 H26B 0.9800
C26 H26C 0.9800
C27 C29 1.527(5)
C27 C28 1.543(5)
C27 H27 1.0000
C28 H28A 0.9800
C28 H28B 0.9800
C28 H28C 0.9800
C29 H29A 0.9800
C29 H29B 0.9800
C29 H29C 0.9800
C30 C31 1.526(4)
C30 Mg1 2.130(3)
C30 H30A 0.9900
C30 H30B 0.9900
C31 C32 1.519(4)
C31 H31A 0.9900
C31 H31B 0.9900
C32 C33 1.520(4)
C32 H32A 0.9900
C32 H32B 0.9900
C33 H33A 0.9800
C33 H33B 0.9800
C33 H33C 0.9800
C34 N3 1.339(4)
C34 C35 1.359(4)
C34 H34 0.9500
C35 C36 1.377(5)
C35 H35 0.9500
C36 C37 1.372(5)
C36 H36 0.9500
C37 C38 1.369(5)
C37 H37 0.9500
C38 N3 1.336(4)
C38 H38 0.9500
N1 Mg1 2.062(2)
N2 Mg1 2.057(2)
N3 Mg1 2.174(3)

loop_
_geom_torsion_atom_site_label_1
_geom_torsion_atom_site_label_2
_geom_torsion_atom_site_label_3
_geom_torsion_atom_site_label_4
_geom_torsion
N1 C2 C3 C4 -12.6(5)
C1 C2 C3 C4 166.0(3)
C2 C3 C4 N2 14.0(5)
C2 C3 C4 C5 -163.7(3)
C11 C6 C7 C8 4.1(4)
N1 C6 C7 C8 -178.3(2)
C11 C6 C7 C12 -174.5(3)
N1 C6 C7 C12 3.1(4)
C6 C7 C8 C9 -1.3(4)
C12 C7 C8 C9 177.3(3)
C7 C8 C9 C10 -1.6(5)
C8 C9 C10 C11 1.7(5)
C7 C6 C11 C10 -4.0(4)
N1 C6 C11 C10 178.3(3)
C7 C6 C11 C15 175.6(3)
N1 C6 C11 C15 -2.0(4)
C9 C10 C11 C6 1.1(5)
C9 C10 C11 C15 -178.5(3)
C6 C7 C12 C13 109.7(4)
C8 C7 C12 C13 -68.9(4)
C6 C7 C12 C14 -126.2(4)
C8 C7 C12 C14 55.2(4)
C6 C11 C15 C17 102.2(4)
C10 C11 C15 C17 -78.2(4)
C6 C11 C15 C16 -132.9(3)
C10 C11 C15 C16 46.7(4)
C23 C18 C19 C20 3.6(4)
N2 C18 C19 C20 179.3(2)
C23 C18 C19 C24 -175.7(3)
N2 C18 C19 C24 0.0(4)
C18 C19 C20 C21 -1.5(5)
C24 C19 C20 C21 177.8(3)
C19 C20 C21 C22 -1.3(5)
C20 C21 C22 C23 2.2(5)
C19 C18 C23 C22 -2.8(4)
N2 C18 C23 C22 -178.4(2)
C19 C18 C23 C27 173.6(3)
N2 C18 C23 C27 -2.0(4)
C21 C22 C23 C18 -0.1(4)
C21 C22 C23 C27 -176.6(3)
C20 C19 C24 C25 -27.9(4)
C18 C19 C24 C25 151.4(3)
C20 C19 C24 C26 97.4(3)
C18 C19 C24 C26 -83.3(3)
C18 C23 C27 C29 127.0(3)
C22 C23 C27 C29 -56.6(4)
C18 C23 C27 C28 -110.1(3)
C22 C23 C27 C28 66.3(4)
Mg1 C30 C31 C32 -176.6(2)
C30 C31 C32 C33 -178.4(3)
N3 C34 C35 C36 0.3(6)
C34 C35 C36 C37 0.0(7)
C35 C36 C37 C38 -0.6(7)
C36 C37 C38 N3 0.9(7)
C3 C2 N1 C6 166.5(3)
C1 C2 N1 C6 -12.1(4)
C3 C2 N1 Mg1 -13.9(4)
C1 C2 N1 Mg1 167.5(2)
C7 C6 N1 C2 92.3(3)
C11 C6 N1 C2 -90.1(3)
C7 C6 N1 Mg1 -87.3(3)
C11 C6 N1 Mg1 90.3(3)
C3 C4 N2 C18 -173.5(2)
C5 C4 N2 C18 4.0(4)
C3 C4 N2 Mg1 11.7(4)
C5 C4 N2 Mg1 -170.8(2)
C23 C18 N2 C4 -82.6(3)
C19 C18 N2 C4 101.6(3)
C23 C18 N2 Mg1 92.2(3)
C19 C18 N2 Mg1 -83.5(3)
C37 C38 N3 C34 -0.5(6)
C37 C38 N3 Mg1 -177.1(3)
C35 C34 N3 C38 -0.1(5)
C35 C34 N3 Mg1 176.6(3)
C4 N2 Mg1 N1 -26.3(2)
C18 N2 Mg1 N1 158.9(2)
C4 N2 Mg1 C30 -159.1(2)
C18 N2 Mg1 C30 26.1(2)
C4 N2 Mg1 N3 76.1(2)
C18 N2 Mg1 N3 -98.6(2)
C2 N1 Mg1 N2 27.2(2)
C6 N1 Mg1 N2 -153.1(2)
C2 N1 Mg1 C30 162.4(2)
C6 N1 Mg1 C30 -18.0(3)
C2 N1 Mg1 N3 -75.4(2)
C6 N1 Mg1 N3 104.2(2)
C31 C30 Mg1 N2 -40.2(3)
C31 C30 Mg1 N1 -160.26(19)
C31 C30 Mg1 N3 81.3(2)
C38 N3 Mg1 N2 -50.6(3)
C34 N3 Mg1 N2 133.0(2)
C38 N3 Mg1 N1 44.2(3)
C34 N3 Mg1 N1 -132.2(2)
C38 N3 Mg1 C30 174.6(3)
C34 N3 Mg1 C30 -1.8(3)
